data_2229003
loop_
_publ_author_name
'Wang, Wei'
'Gao, Yan'
'Xiao, Zuo-bing'
'Yao, Hong-guo'
'Zhang, Jing-jing'

_publ_section_title
;
 1-(2-Benzoyl-1-phenylethyl)-4-[(2-hydroxy-1-naphthyl)methylideneamino]-3-methyl-1<i>H</i>-1,2,4-triazole-5(4<i>H</i>)-thione
;
_journal_coeditor_code CV5020
_journal_issue 2
_journal_name_full 'Acta Crystallographica Section E'
_journal_page_first o269
_journal_paper_doi 10.1107/S1600536810052979
_journal_volume 67
_journal_year 2011
_chemical_formula_iupac 'C29 H24 N4 O2 S'
_chemical_formula_moiety 'C29 H24 N4 O2 S'
_chemical_formula_sum 'C29 H24 N4 O2 S'
_chemical_formula_weight 492.58
_chemical_name_systematic
;
1-(2-Benzoyl-1-phenylethyl)-4-[(2-hydroxy-1-naphthyl)methylideneamino]-3-
methyl-1<i>H</i>-1,2,4-triazole-5(4<i>H</i>)-thione
;
_space_group_IT_number 14
_symmetry_cell_setting monoclinic
_symmetry_space_group_name_Hall '-P 2yn'
_symmetry_space_group_name_H-M 'P 1 21/n 1'
_atom_sites_solution_hydrogens geom
_atom_sites_solution_primary direct
_atom_sites_solution_secondary difmap
_cell_angle_alpha 90.00
_cell_angle_beta 94.69(3)
_cell_angle_gamma 90.00
_cell_formula_units_Z 4
_cell_length_a 7.8192(16)
_cell_length_b 20.248(4)
_cell_length_c 15.360(3)
_cell_measurement_reflns_used 6032
_cell_measurement_temperature 153(2)
_cell_measurement_theta_max 27.866
_cell_measurement_theta_min 1.668
_cell_volume 2423.7(8)
_computing_cell_refinement 'CrystalClear (Rigaku/MSC, 2005)'
_computing_data_collection 'CrystalClear (Rigaku/MSC, 2005)'
_computing_data_reduction 'CrystalClear (Rigaku/MSC, 2005)'
_computing_molecular_graphics 'SHELXTL (Sheldrick, 2008)'
_computing_publication_material 'SHELXTL (Sheldrick, 2008)'
_computing_structure_refinement 'SHELXL97 (Sheldrick, 2008)'
_computing_structure_solution 'SHELXS97 (Sheldrick, 2008)'
_diffrn_ambient_temperature 153(2)
_diffrn_detector_area_resol_mean 7.31
_diffrn_measured_fraction_theta_full 0.993
_diffrn_measured_fraction_theta_max 0.993
_diffrn_measurement_device_type 'Rigaku Saturn CCD area-detector'
_diffrn_measurement_method '\f and \w'
_diffrn_radiation_monochromator multilayer
_diffrn_radiation_source 'rotating anode'
_diffrn_radiation_type 'Mo K\a'
_diffrn_radiation_wavelength 0.71073
_diffrn_reflns_av_R_equivalents 0.0476
_diffrn_reflns_av_sigmaI/netI 0.0489
_diffrn_reflns_limit_h_max 10
_diffrn_reflns_limit_h_min -10
_diffrn_reflns_limit_k_max 26
_diffrn_reflns_limit_k_min -26
_diffrn_reflns_limit_l_max 20
_diffrn_reflns_limit_l_min -17
_diffrn_reflns_number 23596
_diffrn_reflns_theta_full 27.87
_diffrn_reflns_theta_max 27.87
_diffrn_reflns_theta_min 1.67
_diffrn_standards_decay_% 0
_diffrn_standards_interval_count 0
_diffrn_standards_interval_time 0
_diffrn_standards_number 0
_exptl_absorpt_coefficient_mu 0.169
_exptl_absorpt_correction_T_max 0.9833
_exptl_absorpt_correction_T_min 0.9702
_exptl_absorpt_correction_type multi-scan
_exptl_absorpt_process_details '(CrystalClear; Rigaku/MSC, 2005)'
_exptl_crystal_colour colourless
_exptl_crystal_density_diffrn 1.350
_exptl_crystal_density_method 'not measured'
_exptl_crystal_description prism
_exptl_crystal_F_000 1032
_exptl_crystal_size_max 0.18
_exptl_crystal_size_mid 0.16
_exptl_crystal_size_min 0.10
_refine_diff_density_max 0.306
_refine_diff_density_min -0.304
_refine_ls_extinction_coef 0.0261(17)
_refine_ls_extinction_expression Fc^*^=kFc[1+0.001xFc^2^\l^3^/sin(2\q)]^-1/4^
_refine_ls_extinction_method 'SHELXL97 (Sheldrick, 2008)'
_refine_ls_goodness_of_fit_ref 0.962
_refine_ls_hydrogen_treatment mixed
_refine_ls_matrix_type full
_refine_ls_number_parameters 331
_refine_ls_number_reflns 5746
_refine_ls_number_restraints 3
_refine_ls_restrained_S_all 0.962
_refine_ls_R_factor_all 0.0732
_refine_ls_R_factor_gt 0.0542
_refine_ls_shift/su_max 0.001
_refine_ls_shift/su_mean 0.000
_refine_ls_structure_factor_coef Fsqd
_refine_ls_weighting_details 'w=1/[\s^2^(Fo^2^)+(0.06P)^2^+1.1394P] where P=(Fo^2^+2Fc^2^)/3'
_refine_ls_weighting_scheme calc
_refine_ls_wR_factor_gt 0.1217
_refine_ls_wR_factor_ref 0.1274
_reflns_number_gt 4491
_reflns_number_total 5746
_reflns_threshold_expression I>2\s(I)
_cod_data_source_file cv5020.cif
_cod_data_source_block I
_cod_original_sg_symbol_H-M 'P 21/n '
_cod_database_code 2229003
_cod_database_fobs_code 2229003

loop_
_symmetry_equiv_pos_as_xyz
'x, y, z'
'-x+1/2, y+1/2, -z+1/2'
'-x, -y, -z'
'x-1/2, -y-1/2, z-1/2'

loop_
_atom_site_type_symbol
_atom_site_label
_atom_site_fract_x
_atom_site_fract_y
_atom_site_fract_z
_atom_site_U_iso_or_equiv
_atom_site_adp_type
_atom_site_calc_flag
_atom_site_refinement_flags
_atom_site_occupancy
_atom_site_disorder_assembly
_atom_site_disorder_group
S S1 0.28857(5) 0.20831(2) -0.04504(3) 0.02895(15) Uani d . 1 . .
O O1 0.77192(16) -0.01503(7) -0.07589(10) 0.0358(3) Uani d . 1 . .
H H1 0.760(3) 0.0246(14) -0.0519(16) 0.071(9) Uiso d . 1 . .
O O2 0.64680(17) 0.36195(7) -0.03561(8) 0.0396(4) Uani d . 1 . .
N N1 0.61510(18) 0.09480(7) -0.04258(9) 0.0249(3) Uani d . 1 . .
N N2 0.60991(17) 0.15359(7) 0.00352(9) 0.0210(3) Uani d . 1 . .
N N3 0.55703(17) 0.24391(7) 0.06788(9) 0.0227(3) Uani d . 1 . .
N N4 0.72369(17) 0.22717(7) 0.09686(9) 0.0249(3) Uani d . 1 . .
C C1 0.4776(2) 0.07206(9) -0.08296(11) 0.0246(4) Uani d . 1 . .
H H1A 0.3737 0.0963 -0.0827 0.030 Uiso calc R 1 . .
C C2 0.4795(2) 0.00970(8) -0.12901(11) 0.0237(4) Uani d . 1 . .
C C3 0.3266(2) -0.01202(9) -0.17983(11) 0.0252(4) Uani d . 1 . .
C C4 0.1714(2) 0.02452(9) -0.18680(12) 0.0288(4) Uani d . 1 . .
H H4 0.1656 0.0655 -0.1570 0.035 Uiso calc R 1 . .
C C5 0.0298(3) 0.00162(10) -0.23590(12) 0.0351(5) Uani d . 1 . .
H H5 -0.0730 0.0269 -0.2393 0.042 Uiso calc R 1 . .
C C6 0.0336(3) -0.05847(11) -0.28135(12) 0.0401(5) Uani d . 1 . .
H H6 -0.0655 -0.0736 -0.3155 0.048 Uiso calc R 1 . .
C C7 0.1806(3) -0.09494(10) -0.27597(12) 0.0374(5) Uani d . 1 . .
H H7 0.1831 -0.1357 -0.3065 0.045 Uiso calc R 1 . .
C C8 0.3299(2) -0.07301(9) -0.22563(11) 0.0310(4) Uani d . 1 . .
C C9 0.4830(3) -0.11108(9) -0.21919(12) 0.0350(5) Uani d . 1 . .
H H9 0.4860 -0.1515 -0.2505 0.042 Uiso calc R 1 . .
C C10 0.6248(3) -0.09121(9) -0.16955(13) 0.0340(5) Uani d . 1 . .
H H10 0.7247 -0.1181 -0.1654 0.041 Uiso calc R 1 . .
C C11 0.6248(2) -0.03069(9) -0.12387(11) 0.0280(4) Uani d . 1 . .
C C12 0.4817(2) 0.20104(8) 0.00885(11) 0.0218(4) Uani d . 1 . .
C C13 0.7525(2) 0.17231(9) 0.05596(11) 0.0228(4) Uani d . 1 . .
C C14 0.9162(2) 0.13542(9) 0.06260(12) 0.0287(4) Uani d . 1 . .
H H14A 0.9996 0.1582 0.1032 0.043 Uiso calc R 1 . .
H H14B 0.9607 0.1329 0.0049 0.043 Uiso calc R 1 . .
H H14C 0.8968 0.0907 0.0841 0.043 Uiso calc R 1 . .
C C15 0.4795(2) 0.30482(8) 0.09933(11) 0.0250(4) Uani d . 1 . .
H H15 0.3971 0.3220 0.0515 0.030 Uiso calc R 1 . .
C C16 0.3790(2) 0.29017(8) 0.17815(11) 0.0246(4) Uani d . 1 . .
C C17 0.2021(2) 0.28203(9) 0.16602(12) 0.0304(4) Uani d . 1 . .
H H17 0.1450 0.2880 0.1096 0.037 Uiso calc R 1 . .
C C18 0.1083(2) 0.26531(10) 0.23552(13) 0.0343(5) Uani d . 1 . .
H H18 -0.0125 0.2598 0.2264 0.041 Uiso calc R 1 . .
C C19 0.1902(2) 0.25662(10) 0.31833(13) 0.0350(5) Uani d . 1 . .
H H19 0.1264 0.2444 0.3658 0.042 Uiso calc R 1 . .
C C20 0.3654(2) 0.26592(10) 0.33109(12) 0.0329(4) Uani d . 1 . .
H H20 0.4217 0.2607 0.3878 0.039 Uiso calc R 1 . .
C C21 0.4598(2) 0.28280(9) 0.26172(12) 0.0297(4) Uani d . 1 . .
H H21 0.5802 0.2894 0.2713 0.036 Uiso calc R 1 . .
C C22 0.6197(2) 0.35606(9) 0.11750(11) 0.0282(4) Uani d . 1 . .
H H22A 0.5679 0.3971 0.1386 0.034 Uiso calc R 1 . .
H H22B 0.7029 0.3396 0.1645 0.034 Uiso calc R 1 . .
C C23 0.7142(2) 0.37200(9) 0.03791(12) 0.0292(4) Uani d . 1 . .
C C24 0.8901(2) 0.39992(8) 0.05155(11) 0.0267(4) Uani d . 1 . .
C C25 0.9478(2) 0.42988(9) 0.13012(12) 0.0313(4) Uani d . 1 . .
H H25 0.8764 0.4305 0.1773 0.038 Uiso calc R 1 . .
C C26 1.1086(2) 0.45870(10) 0.13988(12) 0.0343(5) Uani d . 1 . .
H H26 1.1462 0.4801 0.1931 0.041 Uiso calc R 1 . .
C C27 1.2149(2) 0.45643(10) 0.07221(13) 0.0339(4) Uani d . 1 . .
H H27 1.3257 0.4760 0.0790 0.041 Uiso calc R 1 . .
C C28 1.1596(2) 0.42573(10) -0.00498(13) 0.0356(5) Uani d . 1 . .
H H28 1.2336 0.4235 -0.0509 0.043 Uiso calc R 1 . .
C C29 0.9982(2) 0.39815(9) -0.01643(12) 0.0332(4) Uani d . 1 . .
H H29 0.9606 0.3780 -0.0705 0.040 Uiso calc R 1 . .

loop_
_atom_site_aniso_label
_atom_site_aniso_U_11
_atom_site_aniso_U_22
_atom_site_aniso_U_33
_atom_site_aniso_U_12
_atom_site_aniso_U_13
_atom_site_aniso_U_23
S1 0.0224(3) 0.0312(3) 0.0323(3) 0.00355(18) -0.00375(19) -0.00608(19)
O1 0.0287(8) 0.0362(8) 0.0423(8) 0.0057(6) 0.0020(6) -0.0040(7)
O2 0.0469(8) 0.0435(9) 0.0273(8) -0.0095(7) -0.0036(6) 0.0027(6)
N1 0.0272(8) 0.0238(8) 0.0241(8) 0.0011(6) 0.0048(6) -0.0021(6)
N2 0.0205(7) 0.0225(7) 0.0203(7) 0.0015(6) 0.0026(6) -0.0005(5)
N3 0.0197(7) 0.0238(7) 0.0241(8) 0.0012(6) -0.0013(6) -0.0012(6)
N4 0.0200(7) 0.0269(8) 0.0273(8) 0.0017(6) -0.0018(6) 0.0015(6)
C1 0.0253(9) 0.0251(9) 0.0238(9) 0.0022(7) 0.0037(7) 0.0000(7)
C2 0.0283(9) 0.0220(8) 0.0216(9) 0.0004(7) 0.0065(7) 0.0022(7)
C3 0.0316(10) 0.0252(9) 0.0194(9) -0.0038(7) 0.0069(7) 0.0012(7)
C4 0.0320(10) 0.0292(9) 0.0253(9) -0.0031(8) 0.0025(8) 0.0015(7)
C5 0.0347(11) 0.0413(11) 0.0284(10) -0.0054(9) -0.0017(8) 0.0047(8)
C6 0.0463(13) 0.0472(13) 0.0260(10) -0.0173(10) -0.0031(9) 0.0020(9)
C7 0.0547(13) 0.0327(11) 0.0252(10) -0.0127(10) 0.0052(9) -0.0018(8)
C8 0.0441(12) 0.0273(9) 0.0228(9) -0.0063(8) 0.0094(8) 0.0015(7)
C9 0.0551(13) 0.0219(9) 0.0298(10) 0.0003(9) 0.0151(9) -0.0016(7)
C10 0.0409(11) 0.0252(9) 0.0374(11) 0.0073(8) 0.0121(9) 0.0006(8)
C11 0.0316(10) 0.0273(9) 0.0260(9) 0.0021(8) 0.0088(8) 0.0034(7)
C12 0.0206(9) 0.0230(8) 0.0222(9) -0.0010(7) 0.0037(7) -0.0003(7)
C13 0.0207(8) 0.0256(9) 0.0223(9) -0.0023(7) 0.0019(7) 0.0033(7)
C14 0.0220(9) 0.0307(10) 0.0332(10) 0.0021(8) 0.0010(7) 0.0031(8)
C15 0.0257(9) 0.0224(9) 0.0265(9) 0.0034(7) 0.0005(7) -0.0020(7)
C16 0.0276(9) 0.0201(8) 0.0260(9) 0.0029(7) 0.0012(7) -0.0030(7)
C17 0.0287(10) 0.0328(10) 0.0291(10) 0.0024(8) -0.0015(8) -0.0029(8)
C18 0.0266(10) 0.0385(11) 0.0383(11) 0.0007(8) 0.0059(8) -0.0059(9)
C19 0.0383(11) 0.0366(11) 0.0312(11) -0.0004(9) 0.0103(9) -0.0065(8)
C20 0.0379(11) 0.0353(11) 0.0252(10) 0.0014(9) 0.0016(8) -0.0040(8)
C21 0.0287(10) 0.0304(10) 0.0297(10) 0.0011(8) 0.0003(8) -0.0050(8)
C22 0.0321(10) 0.0252(9) 0.0270(10) -0.0006(8) 0.0005(8) -0.0038(7)
C23 0.0381(11) 0.0226(9) 0.0263(10) 0.0009(8) -0.0002(8) 0.0015(7)
C24 0.0332(10) 0.0199(8) 0.0271(9) 0.0015(7) 0.0038(8) 0.0015(7)
C25 0.0342(10) 0.0316(10) 0.0284(10) 0.0008(8) 0.0055(8) -0.0037(8)
C26 0.0354(11) 0.0331(10) 0.0342(11) -0.0013(9) 0.0008(8) -0.0050(8)
C27 0.0309(10) 0.0299(10) 0.0417(11) 0.0006(8) 0.0064(8) 0.0041(8)
C28 0.0388(11) 0.0369(11) 0.0328(11) 0.0050(9) 0.0129(9) 0.0045(9)
C29 0.0430(11) 0.0313(10) 0.0252(10) 0.0011(9) 0.0032(8) 0.0006(8)

loop_
_atom_type_symbol
_atom_type_description
_atom_type_scat_dispersion_real
_atom_type_scat_dispersion_imag
_atom_type_scat_source
C C 0.0033 0.0016
; International Tables
Vol. C, Tables 4.2.6.8 and 6.1.1.4
;
H H 0.0000 0.0000
; International Tables
Vol. C, Tables 4.2.6.8 and 6.1.1.4
;
N N 0.0061 0.0033
; International Tables
Vol. C, Tables 4.2.6.8 and 6.1.1.4
;
O O 0.0106 0.0106
; International Tables
Vol. C, Tables 4.2.6.8 and 6.1.1.4
;
S S 0.1246 0.1246
; International Tables
Vol. C, Tables 4.2.6.8 and 6.1.1.4
;

loop_
_geom_angle_atom_site_label_1
_geom_angle_atom_site_label_2
_geom_angle_atom_site_label_3
_geom_angle_site_symmetry_1
_geom_angle_site_symmetry_3
_geom_angle
_geom_angle_publ_flag
C11 O1 H1 . . 109.0(16) ?
C1 N1 N2 . . 119.78(14) ?
C13 N2 N1 . . 118.65(13) ?
C13 N2 C12 . . 109.15(14) ?
N1 N2 C12 . . 132.19(14) ?
C12 N3 N4 . . 113.88(14) ?
C12 N3 C15 . . 125.99(14) ?
N4 N3 C15 . . 120.09(13) ?
C13 N4 N3 . . 104.41(13) ?
N1 C1 C2 . . 120.53(16) ?
N1 C1 H1A . . 119.7 ?
C2 C1 H1A . . 119.7 ?
C11 C2 C3 . . 119.12(16) ?
C11 C2 C1 . . 121.57(16) ?
C3 C2 C1 . . 119.30(15) ?
C4 C3 C8 . . 117.74(16) ?
C4 C3 C2 . . 123.25(16) ?
C8 C3 C2 . . 119.01(16) ?
C5 C4 C3 . . 120.92(18) ?
C5 C4 H4 . . 119.5 ?
C3 C4 H4 . . 119.5 ?
C4 C5 C6 . . 121.22(19) ?
C4 C5 H5 . . 119.4 ?
C6 C5 H5 . . 119.4 ?
C7 C6 C5 . . 119.41(19) ?
C7 C6 H6 . . 120.3 ?
C5 C6 H6 . . 120.3 ?
C6 C7 C8 . . 121.07(19) ?
C6 C7 H7 . . 119.5 ?
C8 C7 H7 . . 119.5 ?
C7 C8 C9 . . 121.31(18) ?
C7 C8 C3 . . 119.64(18) ?
C9 C8 C3 . . 119.05(17) ?
C10 C9 C8 . . 121.64(18) ?
C10 C9 H9 . . 119.2 ?
C8 C9 H9 . . 119.2 ?
C9 C10 C11 . . 120.27(18) ?
C9 C10 H10 . . 119.9 ?
C11 C10 H10 . . 119.9 ?
O1 C11 C2 . . 123.05(17) ?
O1 C11 C10 . . 116.08(16) ?
C2 C11 C10 . . 120.87(17) ?
N3 C12 N2 . . 101.83(14) ?
N3 C12 S1 . . 127.02(13) ?
N2 C12 S1 . . 131.07(13) ?
N4 C13 N2 . . 110.67(15) ?
N4 C13 C14 . . 125.43(16) ?
N2 C13 C14 . . 123.88(16) ?
C13 C14 H14A . . 109.5 ?
C13 C14 H14B . . 109.5 ?
H14A C14 H14B . . 109.5 ?
C13 C14 H14C . . 109.5 ?
H14A C14 H14C . . 109.5 ?
H14B C14 H14C . . 109.5 ?
N3 C15 C22 . . 108.79(13) ?
N3 C15 C16 . . 110.50(14) ?
C22 C15 C16 . . 113.46(14) ?
N3 C15 H15 . . 108.0 ?
C22 C15 H15 . . 108.0 ?
C16 C15 H15 . . 108.0 ?
C17 C16 C21 . . 118.86(16) ?
C17 C16 C15 . . 119.23(15) ?
C21 C16 C15 . . 121.88(16) ?
C18 C17 C16 . . 120.61(17) ?
C18 C17 H17 . . 119.7 ?
C16 C17 H17 . . 119.7 ?
C17 C18 C19 . . 120.22(18) ?
C17 C18 H18 . . 119.9 ?
C19 C18 H18 . . 119.9 ?
C20 C19 C18 . . 119.41(18) ?
C20 C19 H19 . . 120.3 ?
C18 C19 H19 . . 120.3 ?
C19 C20 C21 . . 120.57(18) ?
C19 C20 H20 . . 119.7 ?
C21 C20 H20 . . 119.7 ?
C20 C21 C16 . . 120.30(17) ?
C20 C21 H21 . . 119.8 ?
C16 C21 H21 . . 119.8 ?
C23 C22 C15 . . 112.96(14) ?
C23 C22 H22A . . 109.0 ?
C15 C22 H22A . . 109.0 ?
C23 C22 H22B . . 109.0 ?
C15 C22 H22B . . 109.0 ?
H22A C22 H22B . . 107.8 ?
O2 C23 C24 . . 121.14(16) ?
O2 C23 C22 . . 120.53(16) ?
C24 C23 C22 . . 118.33(15) ?
C25 C24 C29 . . 119.08(17) ?
C25 C24 C23 . . 121.24(16) ?
C29 C24 C23 . . 119.65(16) ?
C26 C25 C24 . . 120.33(17) ?
C26 C25 H25 . . 119.8 ?
C24 C25 H25 . . 119.8 ?
C25 C26 C27 . . 120.08(18) ?
C25 C26 H26 . . 120.0 ?
C27 C26 H26 . . 120.0 ?
C28 C27 C26 . . 119.75(18) ?
C28 C27 H27 . . 120.1 ?
C26 C27 H27 . . 120.1 ?
C27 C28 C29 . . 120.85(17) ?
C27 C28 H28 . . 119.6 ?
C29 C28 H28 . . 119.6 ?
C28 C29 C24 . . 119.88(17) ?
C28 C29 H29 . . 120.1 ?
C24 C29 H29 . . 120.1 ?

loop_
_geom_bond_atom_site_label_1
_geom_bond_atom_site_label_2
_geom_bond_site_symmetry_2
_geom_bond_distance
_geom_bond_publ_flag
S1 C12 . 1.6679(18) ?
O1 C11 . 1.352(2) ?
O1 H1 . 0.89(3) ?
O2 C23 . 1.223(2) ?
N1 C1 . 1.282(2) ?
N1 N2 . 1.3873(19) ?
N2 C13 . 1.374(2) ?
N2 C12 . 1.396(2) ?
N3 C12 . 1.355(2) ?
N3 N4 . 1.3842(19) ?
N3 C15 . 1.473(2) ?
N4 C13 . 1.305(2) ?
C1 C2 . 1.448(2) ?
C1 H1A . 0.9500 ?
C2 C11 . 1.397(2) ?
C2 C3 . 1.442(2) ?
C3 C4 . 1.418(2) ?
C3 C8 . 1.423(2) ?
C4 C5 . 1.369(3) ?
C4 H4 . 0.9500 ?
C5 C6 . 1.404(3) ?
C5 H5 . 0.9500 ?
C6 C7 . 1.363(3) ?
C6 H6 . 0.9500 ?
C7 C8 . 1.417(3) ?
C7 H7 . 0.9500 ?
C8 C9 . 1.421(3) ?
C9 C10 . 1.354(3) ?
C9 H9 . 0.9500 ?
C10 C11 . 1.412(2) ?
C10 H10 . 0.9500 ?
C13 C14 . 1.478(2) ?
C14 H14A . 0.9800 ?
C14 H14B . 0.9800 ?
C14 H14C . 0.9800 ?
C15 C22 . 1.518(2) ?
C15 C16 . 1.526(2) ?
C15 H15 . 1.0000 ?
C16 C17 . 1.390(2) ?
C16 C21 . 1.392(3) ?
C17 C18 . 1.386(3) ?
C17 H17 . 0.9500 ?
C18 C19 . 1.388(3) ?
C18 H18 . 0.9500 ?
C19 C20 . 1.380(3) ?
C19 H19 . 0.9500 ?
C20 C21 . 1.388(2) ?
C20 H20 . 0.9500 ?
C21 H21 . 0.9500 ?
C22 C23 . 1.514(2) ?
C22 H22A . 0.9900 ?
C22 H22B . 0.9900 ?
C23 C24 . 1.486(2) ?
C24 C25 . 1.393(2) ?
C24 C29 . 1.397(2) ?
C25 C26 . 1.383(3) ?
C25 H25 . 0.9500 ?
C26 C27 . 1.384(3) ?
C26 H26 . 0.9500 ?
C27 C28 . 1.377(3) ?
C27 H27 . 0.9500 ?
C28 C29 . 1.378(3) ?
C28 H28 . 0.9500 ?
C29 H29 . 0.9500 ?

loop_
_geom_contact_atom_site_label_1
_geom_contact_atom_site_label_2
_geom_contact_distance
_geom_contact_site_symmetry_1
_geom_contact_site_symmetry_2
_geom_contact_publ_flag
Cg1 Cg1 3.541(3) . 2_664 ?
Cg2 Cg3 3.711(3) . 2_554 ?

loop_
_geom_hbond_atom_site_label_D
_geom_hbond_atom_site_label_H
_geom_hbond_atom_site_label_A
_geom_hbond_site_symmetry_A
_geom_hbond_distance_DH
_geom_hbond_distance_HA
_geom_hbond_distance_DA
_geom_hbond_angle_DHA
_geom_hbond_publ_flag
O1 H1 N1 . 0.89(3) 1.83(3) 2.610(2) 145(2) yes

loop_
_geom_torsion_atom_site_label_1
_geom_torsion_atom_site_label_2
_geom_torsion_atom_site_label_3
_geom_torsion_atom_site_label_4
_geom_torsion_site_symmetry_1
_geom_torsion_site_symmetry_2
_geom_torsion_site_symmetry_3
_geom_torsion_site_symmetry_4
_geom_torsion
_geom_torsion_publ_flag
C1 N1 N2 C13 . . . . 171.14(15) ?
C1 N1 N2 C12 . . . . -8.5(3) ?
C12 N3 N4 C13 . . . . -0.75(19) ?
C15 N3 N4 C13 . . . . -178.93(14) ?
N2 N1 C1 C2 . . . . -177.96(14) ?
N1 C1 C2 C11 . . . . 6.5(3) ?
N1 C1 C2 C3 . . . . -174.89(15) ?
C11 C2 C3 C4 . . . . 178.02(15) ?
C1 C2 C3 C4 . . . . -0.6(2) ?
C11 C2 C3 C8 . . . . -2.0(2) ?
C1 C2 C3 C8 . . . . 179.36(15) ?
C8 C3 C4 C5 . . . . 0.1(2) ?
C2 C3 C4 C5 . . . . -179.94(16) ?
C3 C4 C5 C6 . . . . -0.4(3) ?
C4 C5 C6 C7 . . . . 0.5(3) ?
C5 C6 C7 C8 . . . . -0.3(3) ?
C6 C7 C8 C9 . . . . 179.46(17) ?
C6 C7 C8 C3 . . . . 0.0(3) ?
C4 C3 C8 C7 . . . . 0.1(2) ?
C2 C3 C8 C7 . . . . -179.90(15) ?
C4 C3 C8 C9 . . . . -179.36(15) ?
C2 C3 C8 C9 . . . . 0.7(2) ?
C7 C8 C9 C10 . . . . -178.40(17) ?
C3 C8 C9 C10 . . . . 1.0(3) ?
C8 C9 C10 C11 . . . . -1.3(3) ?
C3 C2 C11 O1 . . . . -178.19(15) ?
C1 C2 C11 O1 . . . . 0.4(3) ?
C3 C2 C11 C10 . . . . 1.7(2) ?
C1 C2 C11 C10 . . . . -179.67(16) ?
C9 C10 C11 O1 . . . . 179.87(16) ?
C9 C10 C11 C2 . . . . -0.1(3) ?
N4 N3 C12 N2 . . . . 1.92(18) ?
C15 N3 C12 N2 . . . . 179.96(14) ?
N4 N3 C12 S1 . . . . -175.26(12) ?
C15 N3 C12 S1 . . . . 2.8(2) ?
C13 N2 C12 N3 . . . . -2.33(17) ?
N1 N2 C12 N3 . . . . 177.30(15) ?
C13 N2 C12 S1 . . . . 174.67(13) ?
N1 N2 C12 S1 . . . . -5.7(3) ?
N3 N4 C13 N2 . . . . -0.84(18) ?
N3 N4 C13 C14 . . . . 177.86(15) ?
N1 N2 C13 N4 . . . . -177.60(14) ?
C12 N2 C13 N4 . . . . 2.09(19) ?
N1 N2 C13 C14 . . . . 3.7(2) ?
C12 N2 C13 C14 . . . . -176.63(15) ?
C12 N3 C15 C22 . . . . -146.60(16) ?
N4 N3 C15 C22 . . . . 31.3(2) ?
C12 N3 C15 C16 . . . . 88.2(2) ?
N4 N3 C15 C16 . . . . -93.84(17) ?
N3 C15 C16 C17 . . . . -98.27(18) ?
C22 C15 C16 C17 . . . . 139.25(17) ?
N3 C15 C16 C21 . . . . 79.84(19) ?
C22 C15 C16 C21 . . . . -42.6(2) ?
C21 C16 C17 C18 . . . . -1.5(3) ?
C15 C16 C17 C18 . . . . 176.63(17) ?
C16 C17 C18 C19 . . . . 0.1(3) ?
C17 C18 C19 C20 . . . . 1.1(3) ?
C18 C19 C20 C21 . . . . -1.0(3) ?
C19 C20 C21 C16 . . . . -0.4(3) ?
C17 C16 C21 C20 . . . . 1.7(3) ?
C15 C16 C21 C20 . . . . -176.46(16) ?
N3 C15 C22 C23 . . . . 58.68(19) ?
C16 C15 C22 C23 . . . . -177.89(14) ?
C15 C22 C23 O2 . . . . 22.8(2) ?
C15 C22 C23 C24 . . . . -157.10(15) ?
O2 C23 C24 C25 . . . . 160.25(18) ?
C22 C23 C24 C25 . . . . -19.9(2) ?
O2 C23 C24 C29 . . . . -17.6(3) ?
C22 C23 C24 C29 . . . . 162.27(17) ?
C29 C24 C25 C26 . . . . 1.4(3) ?
C23 C24 C25 C26 . . . . -176.53(17) ?
C24 C25 C26 C27 . . . . -1.6(3) ?
C25 C26 C27 C28 . . . . 0.4(3) ?
C26 C27 C28 C29 . . . . 1.2(3) ?
C27 C28 C29 C24 . . . . -1.4(3) ?
C25 C24 C29 C28 . . . . 0.1(3) ?
C23 C24 C29 C28 . . . . 178.06(17) ?
